data_7159555
loop_
_publ_author_name
'Mishra, Vishnu'
'Udaya, Hosahalli S.'
'Anand, Venkataramanarao G.'

_publ_section_title
;
 Tetra S-confused porphyrinoids.
;
_journal_issue 38
_journal_name_full 'Organic &amp; biomolecular chemistry'
_journal_page_first 7691
_journal_page_last 7695
_journal_paper_doi 10.1039/d3ob01270k
_journal_volume 21
_journal_year 2023
_chemical_formula_moiety 'C36 H30 S6'
_chemical_formula_sum 'C36 H30 S6'
_chemical_formula_weight 654.96
_space_group_crystal_system triclinic
_space_group_IT_number 2
_space_group_name_Hall '-P 1'
_space_group_name_H-M_alt 'P -1'
_atom_sites_solution_hydrogens geom
_audit_creation_method SHELXL-2014/7
_audit_update_record
;
2023-04-12 deposited with the CCDC.	2023-09-01 downloaded from the CCDC.
;
_cell_angle_alpha 76.667(15)
_cell_angle_beta 88.760(15)
_cell_angle_gamma 81.168(15)
_cell_formula_units_Z 2
_cell_length_a 5.446(3)
_cell_length_b 12.775(6)
_cell_length_c 22.985(10)
_cell_measurement_reflns_used 1596
_cell_measurement_temperature 273(2)
_cell_measurement_theta_max 18.72
_cell_measurement_theta_min 2.59
_cell_volume 1537.4(13)
_computing_cell_refinement 'Bruker SAINT'
_computing_data_collection 'Bruker APEX2'
_computing_data_reduction 'Bruker SAINT'
_computing_molecular_graphics 'Bruker SHELXTL'
_computing_publication_material 'Bruker SHELXTL'
_computing_structure_refinement 'SHELXL-2014/7 (Sheldrick, 2014)'
_computing_structure_solution 'SHELXS-97 (Sheldrick 2008)'
_diffrn_ambient_temperature 273(2)
_diffrn_measured_fraction_theta_full 1.000
_diffrn_measured_fraction_theta_max 0.975
_diffrn_measurement_device_type 'Bruker APEX-II CCD'
_diffrn_measurement_method '\f and \w scans'
_diffrn_radiation_type MoK\a
_diffrn_radiation_wavelength 0.71073
_diffrn_reflns_av_R_equivalents 0.1790
_diffrn_reflns_av_unetI/netI 0.2748
_diffrn_reflns_Laue_measured_fraction_full 1.000
_diffrn_reflns_Laue_measured_fraction_max 0.975
_diffrn_reflns_limit_h_max 7
_diffrn_reflns_limit_h_min -7
_diffrn_reflns_limit_k_max 16
_diffrn_reflns_limit_k_min -16
_diffrn_reflns_limit_l_max 30
_diffrn_reflns_limit_l_min -30
_diffrn_reflns_number 22827
_diffrn_reflns_point_group_measured_fraction_full 1.000
_diffrn_reflns_point_group_measured_fraction_max 0.975
_diffrn_reflns_theta_full 25.242
_diffrn_reflns_theta_max 28.404
_diffrn_reflns_theta_min 0.910
_exptl_absorpt_coefficient_mu 0.472
_exptl_crystal_colour yellow
_exptl_crystal_density_diffrn 1.415
_exptl_crystal_description crystalline
_exptl_crystal_F_000 684
_refine_diff_density_max 0.493
_refine_diff_density_min -0.426
_refine_diff_density_rms 0.099
_refine_ls_extinction_method none
_refine_ls_goodness_of_fit_ref 0.885
_refine_ls_hydrogen_treatment constr
_refine_ls_matrix_type full
_refine_ls_number_parameters 385
_refine_ls_number_reflns 7543
_refine_ls_number_restraints 0
_refine_ls_restrained_S_all 0.885
_refine_ls_R_factor_all 0.2341
_refine_ls_R_factor_gt 0.0800
_refine_ls_shift/su_max 0.001
_refine_ls_shift/su_mean 0.000
_refine_ls_structure_factor_coef Fsqd
_refine_ls_weighting_details 'w=1/[\s^2^(Fo^2^)+(0.1000P)^2^+0.1590P] where P=(Fo^2^+2Fc^2^)/3'
_refine_ls_weighting_scheme calc
_refine_ls_wR_factor_gt 0.1615
_refine_ls_wR_factor_ref 0.2278
_reflns_Friedel_coverage 0.000
_reflns_number_gt 2993
_reflns_number_total 7543
_reflns_threshold_expression 'I > 2\s(I)'
_cod_data_source_file d3ob01270k2.cif
_cod_data_source_block TR_1_a
_cod_depositor_comments 'Adding full bibliography for 7159554--7159557.cif.'
_cod_database_code 7159555
_shelx_shelxl_version_number 2014/7
_shelx_space_group_comment
;
The symmetry employed for this shelxl refinement is uniquely defined
by the following loop, which should always be used as a source of
symmetry information in preference to the above space-group names.
They are only intended as comments.
;

loop_
_space_group_symop_operation_xyz
'x, y, z'
'-x, -y, -z'

loop_
_atom_site_label
_atom_site_type_symbol
_atom_site_fract_x
_atom_site_fract_y
_atom_site_fract_z
_atom_site_U_iso_or_equiv
_atom_site_adp_type
_atom_site_occupancy
_atom_site_site_symmetry_order
_atom_site_calc_flag
_atom_site_refinement_flags_posn
_atom_site_refinement_flags_adp
_atom_site_refinement_flags_occupancy
_atom_site_disorder_assembly
_atom_site_disorder_group
S001 S 0.0512(3) 0.57470(12) 0.73357(7) 0.0280(4) Uani 1 1 d . . . . .
S002 S 0.4890(3) 0.02051(12) 0.91507(7) 0.0293(4) Uani 1 1 d . . . . .
S003 S 0.5556(3) 0.79543(13) 0.75748(7) 0.0315(4) Uani 1 1 d . . . . .
S004 S -0.0334(3) 0.15432(12) 0.96694(7) 0.0305(4) Uani 1 1 d . . . . .
S005 S 1.2837(3) 0.34917(13) 0.60348(8) 0.0353(5) Uani 1 1 d . . . . .
S006 S 1.2395(4) 0.60185(13) 0.52118(8) 0.0384(5) Uani 1 1 d . . . . .
C007 C 0.2041(11) 0.6600(4) 0.7622(3) 0.0250(15) Uani 1 1 d . . . . .
C008 C 0.9478(12) 0.2971(5) 0.6792(3) 0.0254(15) Uani 1 1 d . . . . .
C009 C 0.1675(12) 0.2156(5) 0.9155(3) 0.0267(15) Uani 1 1 d . . . . .
C00A C 0.3628(12) 0.1543(5) 0.8856(3) 0.0273(15) Uani 1 1 d . . . . .
C00B C 0.8784(12) 0.4079(5) 0.6512(3) 0.0254(15) Uani 1 1 d . . . . .
H00B H 0.7332 0.4494 0.6603 0.031 Uiso 1 1 calc R U . . .
C00C C -0.0186(12) 0.5788(5) 0.8437(3) 0.0268(15) Uani 1 1 d . . . . .
C00D C -0.0889(11) 0.5298(4) 0.8012(3) 0.0244(15) Uani 1 1 d . . . . .
C00E C 0.7943(13) 0.2446(5) 0.7270(3) 0.0290(15) Uani 1 1 d . . . . .
H00E H 0.6312 0.2795 0.7268 0.035 Uiso 1 1 calc R U . . .
C00F C 0.1493(11) 0.6528(5) 0.8211(3) 0.0253(15) Uani 1 1 d . . . . .
H00F H 0.2159 0.6926 0.8443 0.030 Uiso 1 1 calc R U . . .
C00G C 0.6580(12) 0.8615(5) 0.6892(3) 0.0292(16) Uani 1 1 d . . . . .
C00H C -0.2761(12) 0.4546(5) 0.8050(3) 0.0309(16) Uani 1 1 d . . . . .
H00A H -0.1921 0.3818 0.8075 0.046 Uiso 1 1 calc R U . . .
H00C H -0.3816 0.4771 0.7701 0.046 Uiso 1 1 calc R U . . .
H00D H -0.3749 0.4563 0.8400 0.046 Uiso 1 1 calc R U . . .
C00I C 0.3813(12) 0.7577(5) 0.6633(3) 0.0298(16) Uani 1 1 d . . . . .
H00I H 0.2910 0.7314 0.6374 0.036 Uiso 1 1 calc R U . . .
C00J C 0.3660(11) 0.7288(4) 0.7240(3) 0.0272(15) Uani 1 1 d . . . . .
C00K C 0.4811(12) 0.1951(5) 0.8357(3) 0.0299(16) Uani 1 1 d . . . . .
H00K H 0.4348 0.2657 0.8131 0.036 Uiso 1 1 calc R U . . .
C00L C -0.1210(12) 0.5667(5) 0.9037(3) 0.0311(16) Uani 1 1 d . . . . .
H00L H -0.1691 0.6313 0.9159 0.037 Uiso 1 1 calc R U . . .
C00M C 0.8599(13) 0.6483(5) 0.5829(3) 0.0317(16) Uani 1 1 d . . . . .
H00M H 0.7330 0.6430 0.6107 0.038 Uiso 1 1 calc R U . . .
C00N C 0.1222(12) 0.3254(5) 0.9073(3) 0.0291(16) Uani 1 1 d . . . . .
H00N H 0.2128 0.3718 0.8814 0.035 Uiso 1 1 calc R U . . .
C00O C 0.5541(12) 0.8339(5) 0.6437(3) 0.0325(17) Uani 1 1 d . . . . .
C00P C 0.6819(12) 0.1229(5) 0.8198(3) 0.0266(15) Uani 1 1 d . . . . .
C00Q C -0.0782(12) 0.3632(5) 0.9424(3) 0.0283(15) Uani 1 1 d . . . . .
C00R C -0.1556(12) 0.4758(5) 0.9438(3) 0.0332(17) Uani 1 1 d . . . . .
H00R H -0.2427 0.4871 0.9776 0.040 Uiso 1 1 calc R U . . .
C00S C 0.8487(13) 0.1556(5) 0.7706(3) 0.0325(17) Uani 1 1 d . . . . .
H00S H 1.0012 0.1118 0.7697 0.039 Uiso 1 1 calc R U . . .
C00T C 1.2981(12) 0.1379(5) 0.6718(3) 0.0370(18) Uani 1 1 d . . . . .
H00G H 1.3762 0.1225 0.7105 0.056 Uiso 1 1 calc R U . . .
H00H H 1.4221 0.1288 0.6423 0.056 Uiso 1 1 calc R U . . .
H00J H 1.1810 0.0888 0.6720 0.056 Uiso 1 1 calc R U . . .
C00U C -0.1758(12) 0.2776(5) 0.9781(3) 0.0301(16) Uani 1 1 d . . . . .
C00V C 1.0435(13) 0.4494(5) 0.6093(3) 0.0310(16) Uani 1 1 d . . . . .
C00W C -0.3855(12) 0.2822(5) 1.0215(3) 0.0349(17) Uani 1 1 d . . . . .
H00O H -0.3752 0.3392 1.0418 0.052 Uiso 1 1 calc R U . . .
H00P H -0.3739 0.2138 1.0502 0.052 Uiso 1 1 calc R U . . .
H00Q H -0.5413 0.2965 1.0002 0.052 Uiso 1 1 calc R U . . .
C00X C 0.7099(12) 0.0222(5) 0.8592(3) 0.0311(16) Uani 1 1 d . . . . .
C00Y C 1.1655(12) 0.2523(5) 0.6572(3) 0.0322(16) Uani 1 1 d . . . . .
C00Z C 0.8935(12) -0.0766(5) 0.8599(3) 0.0312(16) Uani 1 1 d . . . . .
H00T H 1.0103 -0.0608 0.8284 0.047 Uiso 1 1 calc R U . . .
H00U H 0.8089 -0.1341 0.8540 0.047 Uiso 1 1 calc R U . . .
H00V H 0.9801 -0.0989 0.8977 0.047 Uiso 1 1 calc R U . . .
C010 C 0.8968(13) 0.7478(5) 0.5434(3) 0.0311(16) Uani 1 1 d . . . . .
C011 C 0.5928(14) 0.8877(5) 0.5805(3) 0.0403(19) Uani 1 1 d . . . . .
H011 H 0.4972 0.9558 0.5672 0.048 Uiso 1 1 calc R U . . .
C012 C 1.0971(13) 0.7356(5) 0.5063(3) 0.0341(17) Uani 1 1 d . . . . .
C013 C 1.0275(13) 0.5621(5) 0.5763(3) 0.0320(16) Uani 1 1 d . . . . .
C014 C 0.8430(13) 0.9372(5) 0.6875(3) 0.0417(19) Uani 1 1 d . . . . .
H01A H 0.8771 0.9692 0.6466 0.063 Uiso 1 1 calc R U . . .
H01B H 0.9939 0.8975 0.7073 0.063 Uiso 1 1 calc R U . . .
H01C H 0.7768 0.9935 0.7074 0.063 Uiso 1 1 calc R U . . .
C015 C 0.7408(14) 0.8546(5) 0.5402(3) 0.0387(18) Uani 1 1 d . . . . .
H015 H 0.7485 0.9058 0.5044 0.046 Uiso 1 1 calc R U . . .
C016 C 1.1937(15) 0.8192(5) 0.4586(3) 0.045(2) Uani 1 1 d . . . . .
H01D H 1.1149 0.8904 0.4613 0.068 Uiso 1 1 calc R U . . .
H01E H 1.1581 0.8073 0.4201 0.068 Uiso 1 1 calc R U . . .
H01F H 1.3701 0.8136 0.4637 0.068 Uiso 1 1 calc R U . . .

loop_
_atom_site_aniso_label
_atom_site_aniso_U_11
_atom_site_aniso_U_22
_atom_site_aniso_U_33
_atom_site_aniso_U_23
_atom_site_aniso_U_13
_atom_site_aniso_U_12
S001 0.0314(10) 0.0231(8) 0.0296(9) -0.0047(7) 0.0032(7) -0.0066(7)
S002 0.0350(10) 0.0190(8) 0.0310(9) 0.0004(7) 0.0061(8) -0.0054(7)
S003 0.0310(10) 0.0260(8) 0.0365(10) -0.0033(7) 0.0002(8) -0.0075(7)
S004 0.0342(10) 0.0216(8) 0.0318(10) 0.0008(7) 0.0102(7) -0.0044(7)
S005 0.0320(10) 0.0292(9) 0.0409(11) 0.0005(8) 0.0113(8) -0.0074(8)
S006 0.0526(12) 0.0271(9) 0.0350(11) -0.0025(8) 0.0166(9) -0.0139(8)
C007 0.030(4) 0.013(3) 0.031(4) -0.002(3) 0.000(3) -0.003(3)
C008 0.028(4) 0.022(3) 0.026(4) -0.003(3) 0.005(3) -0.009(3)
C009 0.030(4) 0.026(3) 0.027(4) -0.009(3) 0.006(3) -0.009(3)
C00A 0.029(4) 0.018(3) 0.033(4) 0.000(3) 0.004(3) -0.005(3)
C00B 0.032(4) 0.024(3) 0.019(3) -0.002(3) 0.005(3) -0.007(3)
C00C 0.028(4) 0.022(3) 0.025(4) 0.001(3) 0.008(3) 0.003(3)
C00D 0.027(4) 0.013(3) 0.030(4) 0.000(3) 0.002(3) 0.003(3)
C00E 0.035(4) 0.020(3) 0.034(4) -0.007(3) 0.004(3) -0.008(3)
C00F 0.029(4) 0.020(3) 0.024(4) -0.003(3) 0.000(3) 0.001(3)
C00G 0.023(4) 0.020(3) 0.040(4) 0.000(3) -0.002(3) -0.001(3)
C00H 0.033(4) 0.027(3) 0.033(4) -0.008(3) -0.002(3) -0.003(3)
C00I 0.032(4) 0.018(3) 0.036(4) -0.002(3) 0.004(3) -0.002(3)
C00J 0.027(4) 0.016(3) 0.037(4) -0.005(3) 0.002(3) 0.000(3)
C00K 0.035(4) 0.015(3) 0.035(4) 0.002(3) 0.003(3) -0.001(3)
C00L 0.035(4) 0.022(3) 0.036(4) -0.011(3) 0.004(3) 0.004(3)
C00M 0.039(4) 0.023(3) 0.029(4) 0.001(3) 0.003(3) -0.005(3)
C00N 0.033(4) 0.020(3) 0.031(4) -0.002(3) 0.005(3) 0.000(3)
C00O 0.029(4) 0.016(3) 0.042(4) 0.009(3) 0.005(3) 0.004(3)
C00P 0.028(4) 0.024(3) 0.030(4) -0.006(3) 0.004(3) -0.008(3)
C00Q 0.031(4) 0.028(3) 0.025(3) -0.003(3) 0.004(3) -0.008(3)
C00R 0.037(4) 0.033(4) 0.029(4) -0.010(3) 0.013(3) -0.002(3)
C00S 0.037(4) 0.022(3) 0.037(4) -0.007(3) 0.011(3) -0.004(3)
C00T 0.028(4) 0.030(4) 0.050(5) -0.002(3) 0.013(3) -0.008(3)
C00U 0.030(4) 0.030(3) 0.026(4) -0.002(3) 0.002(3) 0.004(3)
C00V 0.047(5) 0.022(3) 0.024(4) -0.001(3) 0.002(3) -0.013(3)
C00W 0.036(4) 0.028(3) 0.037(4) -0.002(3) 0.010(3) -0.002(3)
C00X 0.035(4) 0.023(3) 0.032(4) -0.001(3) 0.003(3) -0.001(3)
C00Y 0.032(4) 0.029(3) 0.035(4) -0.001(3) 0.006(3) -0.011(3)
C00Z 0.038(4) 0.024(3) 0.026(4) 0.000(3) 0.005(3) 0.002(3)
C010 0.039(4) 0.029(3) 0.026(4) -0.004(3) -0.005(3) -0.009(3)
C011 0.060(5) 0.022(3) 0.035(4) 0.003(3) 0.004(4) -0.008(3)
C012 0.048(5) 0.026(3) 0.026(4) 0.001(3) 0.009(3) -0.012(3)
C013 0.040(4) 0.035(4) 0.022(4) -0.002(3) 0.005(3) -0.015(3)
C014 0.040(5) 0.025(4) 0.056(5) -0.005(3) 0.005(4) -0.001(3)
C015 0.056(5) 0.023(3) 0.030(4) 0.009(3) -0.002(4) -0.008(3)
C016 0.067(6) 0.033(4) 0.033(4) 0.003(3) 0.017(4) -0.020(4)

loop_
_atom_type_symbol
_atom_type_description
_atom_type_scat_dispersion_real
_atom_type_scat_dispersion_imag
_atom_type_scat_source
C C 0.0033 0.0016 'International Tables Vol C Tables 4.2.6.8 and 6.1.1.4'
H H 0.0000 0.0000 'International Tables Vol C Tables 4.2.6.8 and 6.1.1.4'
S S 0.1246 0.1234 'International Tables Vol C Tables 4.2.6.8 and 6.1.1.4'

loop_
_geom_angle_atom_site_label_1
_geom_angle_atom_site_label_2
_geom_angle_atom_site_label_3
_geom_angle
_geom_angle_site_symmetry_1
_geom_angle_site_symmetry_3
_geom_angle_publ_flag
C007 S001 C00D 92.3(3) . . ?
C00A S002 C00X 92.2(3) . . ?
C00G S003 C00J 92.1(3) . . ?
C00U S004 C009 92.0(3) . . ?
C00V S005 C00Y 93.2(3) . . ?
C012 S006 C013 92.3(3) . . ?
C00F C007 C00J 128.8(6) . . ?
C00F C007 S001 110.6(5) . . ?
C00J C007 S001 120.6(5) . . ?
C00Y C008 C00B 112.2(5) . . ?
C00Y C008 C00E 128.1(6) . . ?
C00B C008 C00E 119.7(5) . . ?
C00N C009 C00A 125.5(5) . . ?
C00N C009 S004 111.0(5) . . ?
C00A C009 S004 123.4(4) . . ?
C00K C00A C009 125.9(5) . . ?
C00K C00A S002 110.6(5) . . ?
C009 C00A S002 123.3(4) . . ?
C00V C00B C008 114.3(6) . . ?
C00V C00B H00B 122.8 . . ?
C008 C00B H00B 122.8 . . ?
C00D C00C C00F 112.1(5) . . ?
C00D C00C C00L 124.8(6) . . ?
C00F C00C C00L 122.8(6) . . ?
C00C C00D C00H 129.0(6) . . ?
C00C C00D S001 111.1(5) . . ?
C00H C00D S001 119.6(5) . . ?
C00S C00E C008 130.9(6) . . ?
C00S C00E H00E 114.5 . . ?
C008 C00E H00E 114.5 . . ?
C007 C00F C00C 113.9(6) . . ?
C007 C00F H00F 123.1 . . ?
C00C C00F H00F 123.1 . . ?
C00O C00G C014 129.0(6) . . ?
C00O C00G S003 111.7(5) . . ?
C014 C00G S003 119.3(5) . . ?
C00D C00H H00A 109.5 . . ?
C00D C00H H00C 109.5 . . ?
H00A C00H H00C 109.5 . . ?
C00D C00H H00D 109.5 . . ?
H00A C00H H00D 109.5 . . ?
H00C C00H H00D 109.5 . . ?
C00J C00I C00O 112.4(6) . . ?
C00J C00I H00I 123.8 . . ?
C00O C00I H00I 123.8 . . ?
C00I C00J C007 130.3(6) . . ?
C00I C00J S003 110.9(5) . . ?
C007 C00J S003 118.6(5) . . ?
C00A C00K C00P 115.1(5) . . ?
C00A C00K H00K 122.5 . . ?
C00P C00K H00K 122.5 . . ?
C00R C00L C00C 129.3(6) . . ?
C00R C00L H00L 115.3 . . ?
C00C C00L H00L 115.3 . . ?
C013 C00M C010 113.5(6) . . ?
C013 C00M H00M 123.3 . . ?
C010 C00M H00M 123.3 . . ?
C009 C00N C00Q 113.8(6) . . ?
C009 C00N H00N 123.1 . . ?
C00Q C00N H00N 123.1 . . ?
C00G C00O C00I 112.8(6) . . ?
C00G C00O C011 122.0(6) . . ?
C00I C00O C011 124.8(7) . . ?
C00X C00P C00K 111.6(5) . . ?
C00X C00P C00S 125.0(6) . . ?
C00K C00P C00S 123.2(5) . . ?
C00U C00Q C00N 111.3(5) . . ?
C00U C00Q C00R 124.1(6) . . ?
C00N C00Q C00R 124.5(5) . . ?
C00L C00R C00Q 129.8(6) . . ?
C00L C00R H00R 115.1 . . ?
C00Q C00R H00R 115.1 . . ?
C00E C00S C00P 123.6(6) . . ?
C00E C00S H00S 118.2 . . ?
C00P C00S H00S 118.2 . . ?
C00Y C00T H00G 109.5 . . ?
C00Y C00T H00H 109.5 . . ?
H00G C00T H00H 109.5 . . ?
C00Y C00T H00J 109.5 . . ?
H00G C00T H00J 109.5 . . ?
H00H C00T H00J 109.5 . . ?
C00Q C00U C00W 128.0(6) . . ?
C00Q C00U S004 111.9(5) . . ?
C00W C00U S004 120.1(5) . . ?
C00B C00V C013 126.3(6) . . ?
C00B C00V S005 109.7(4) . . ?
C013 C00V S005 124.0(5) . . ?
C00U C00W H00O 109.5 . . ?
C00U C00W H00P 109.5 . . ?
H00O C00W H00P 109.5 . . ?
C00U C00W H00Q 109.5 . . ?
H00O C00W H00Q 109.5 . . ?
H00P C00W H00Q 109.5 . . ?
C00P C00X C00Z 129.9(6) . . ?
C00P C00X S002 110.5(5) . . ?
C00Z C00X S002 119.6(4) . . ?
C008 C00Y C00T 130.0(5) . . ?
C008 C00Y S005 110.5(5) . . ?
C00T C00Y S005 119.5(5) . . ?
C00X C00Z H00T 109.5 . . ?
C00X C00Z H00U 109.5 . . ?
H00T C00Z H00U 109.5 . . ?
C00X C00Z H00V 109.5 . . ?
H00T C00Z H00V 109.5 . . ?
H00U C00Z H00V 109.5 . . ?
C012 C010 C00M 112.8(6) . . ?
C012 C010 C015 121.9(6) . . ?
C00M C010 C015 125.3(6) . . ?
C015 C011 C00O 130.3(6) . . ?
C015 C011 H011 114.9 . . ?
C00O C011 H011 114.9 . . ?
C010 C012 C016 129.1(6) . . ?
C010 C012 S006 110.5(4) . . ?
C016 C012 S006 120.4(5) . . ?
C00M C013 C00V 127.7(6) . . ?
C00M C013 S006 110.9(5) . . ?
C00V C013 S006 121.4(5) . . ?
C00G C014 H01A 109.5 . . ?
C00G C014 H01B 109.5 . . ?
H01A C014 H01B 109.5 . . ?
C00G C014 H01C 109.5 . . ?
H01A C014 H01C 109.5 . . ?
H01B C014 H01C 109.5 . . ?
C011 C015 C010 129.5(6) . . ?
C011 C015 H015 115.2 . . ?
C010 C015 H015 115.2 . . ?
C012 C016 H01D 109.5 . . ?
C012 C016 H01E 109.5 . . ?
H01D C016 H01E 109.5 . . ?
C012 C016 H01F 109.5 . . ?
H01D C016 H01F 109.5 . . ?
H01E C016 H01F 109.5 . . ?

loop_
_geom_bond_atom_site_label_1
_geom_bond_atom_site_label_2
_geom_bond_distance
_geom_bond_site_symmetry_2
_geom_bond_publ_flag
S001 C007 1.717(6) . ?
S001 C00D 1.731(6) . ?
S002 C00A 1.725(6) . ?
S002 C00X 1.739(6) . ?
S003 C00G 1.727(6) . ?
S003 C00J 1.728(7) . ?
S004 C00U 1.717(6) . ?
S004 C009 1.728(6) . ?
S005 C00V 1.711(7) . ?
S005 C00Y 1.725(6) . ?
S006 C012 1.724(7) . ?
S006 C013 1.736(6) . ?
C007 C00F 1.366(8) . ?
C007 C00J 1.472(8) . ?
C008 C00Y 1.374(8) . ?
C008 C00B 1.410(8) . ?
C008 C00E 1.464(8) . ?
C009 C00N 1.356(8) . ?
C009 C00A 1.475(8) . ?
C00A C00K 1.342(8) . ?
C00B C00V 1.375(8) . ?
C00B H00B 0.9300 . ?
C00C C00D 1.367(9) . ?
C00C C00F 1.420(8) . ?
C00C C00L 1.460(8) . ?
C00D C00H 1.493(9) . ?
C00E C00S 1.331(8) . ?
C00E H00E 0.9300 . ?
C00F H00F 0.9300 . ?
C00G C00O 1.340(9) . ?
C00G C014 1.494(9) . ?
C00H H00A 0.9600 . ?
C00H H00C 0.9600 . ?
C00H H00D 0.9600 . ?
C00I C00J 1.364(8) . ?
C00I C00O 1.448(9) . ?
C00I H00I 0.9300 . ?
C00K C00P 1.417(8) . ?
C00K H00K 0.9300 . ?
C00L C00R 1.342(8) . ?
C00L H00L 0.9300 . ?
C00M C013 1.354(9) . ?
C00M C010 1.421(8) . ?
C00M H00M 0.9300 . ?
C00N C00Q 1.433(8) . ?
C00N H00N 0.9300 . ?
C00O C011 1.482(8) . ?
C00P C00X 1.381(8) . ?
C00P C00S 1.460(8) . ?
C00Q C00U 1.377(8) . ?
C00Q C00R 1.443(8) . ?
C00R H00R 0.9300 . ?
C00S H00S 0.9300 . ?
C00T C00Y 1.494(8) . ?
C00T H00G 0.9600 . ?
C00T H00H 0.9600 . ?
C00T H00J 0.9600 . ?
C00U C00W 1.503(8) . ?
C00V C013 1.454(8) . ?
C00W H00O 0.9600 . ?
C00W H00P 0.9600 . ?
C00W H00Q 0.9600 . ?
C00X C00Z 1.483(8) . ?
C00Z H00T 0.9600 . ?
C00Z H00U 0.9600 . ?
C00Z H00V 0.9600 . ?
C010 C012 1.382(9) . ?
C010 C015 1.479(9) . ?
C011 C015 1.316(9) . ?
C011 H011 0.9300 . ?
C012 C016 1.493(8) . ?
C014 H01A 0.9600 . ?
C014 H01B 0.9600 . ?
C014 H01C 0.9600 . ?
C015 H015 0.9300 . ?
C016 H01D 0.9600 . ?
C016 H01E 0.9600 . ?
C016 H01F 0.9600 . ?
